data_4123489
loop_
_publ_author_name
'Yuan, Shuai'
'Lu, Weigang'
'Chen, Ying-Pin'
'Zhang, Qiang'
'Liu, Tian-Fu'
'Feng, Dawei'
'Wang, Xuan'
'Qin, Junsheng'
'Zhou, Hong-Cai'

_publ_section_title
;
 Sequential linker installation: precise placement of functional groups in
 multivariate metal-organic frameworks.
;
_journal_issue 9
_journal_name_full 'Journal of the American Chemical Society'
_journal_page_first 3177
_journal_page_last 3180
_journal_paper_doi 10.1021/ja512762r
_journal_volume 137
_journal_year 2015
_chemical_formula_moiety '[Zr6 O4(OH)4] [O(OH)] [(C16 H12 O4)4] [C22 H16 O6]0.5 [C8 H5 N O4]'
_chemical_formula_sum 'C83 H66 N O33 Zr6'
_chemical_formula_weight 2152.69
_chemical_name_systematic
; 
 ? 
;
_space_group_IT_number 136
_symmetry_cell_setting tetragonal
_symmetry_space_group_name_Hall '-P 4n 2n'
_symmetry_space_group_name_H-M 'P 42/m n m'
_atom_sites_solution_hydrogens geom
_atom_sites_solution_primary direct
_atom_sites_solution_secondary difmap
_audit_creation_method SHELXL-97
_cell_angle_alpha 90.00
_cell_angle_beta 90.00
_cell_angle_gamma 90.00
_cell_formula_units_Z 4
_cell_length_a 34.351(17)
_cell_length_b 34.351
_cell_length_c 14.710(7)
_cell_measurement_reflns_used 1791
_cell_measurement_temperature 110(2)
_cell_measurement_theta_max 20.3060
_cell_measurement_theta_min 2.3307
_cell_volume 17358(12)
_computing_cell_refinement 'SAINT+ ver. (Bruker, 2001)'
_computing_data_collection 'APEX2  (Bruker, 2008)'
_computing_data_reduction 'SAINT+ ver. (Bruker, 2001)'
_computing_molecular_graphics 'SHELXTL (Sheldrick, 2008)'
_computing_publication_material 'SHELXTL (Sheldrick, 2008)'
_computing_structure_refinement 'SHELXL-97 (Sheldrick, 2008)'
_computing_structure_solution 'SHELXS-97 (Sheldrick, 2008)'
_diffrn_ambient_temperature 110(2)
_diffrn_measured_fraction_theta_full 0.964
_diffrn_measured_fraction_theta_max 0.964
_diffrn_measurement_device_type 'Bruker SMART APEX II CCD area detector'
_diffrn_measurement_method 'phi and omega scans'
_diffrn_radiation_monochromator graphite
_diffrn_radiation_source 'fine-focus sealed tube'
_diffrn_radiation_type MoK\a
_diffrn_radiation_wavelength 0.71073
_diffrn_reflns_av_R_equivalents 0.2452
_diffrn_reflns_av_sigmaI/netI 0.2559
_diffrn_reflns_limit_h_max 42
_diffrn_reflns_limit_h_min -42
_diffrn_reflns_limit_k_max 41
_diffrn_reflns_limit_k_min -35
_diffrn_reflns_limit_l_max 17
_diffrn_reflns_limit_l_min -15
_diffrn_reflns_number 99431
_diffrn_reflns_theta_full 26.00
_diffrn_reflns_theta_max 26.00
_diffrn_reflns_theta_min 1.62
_exptl_absorpt_coefficient_mu 0.390
_exptl_absorpt_correction_T_max 0.9621
_exptl_absorpt_correction_T_min 0.9621
_exptl_absorpt_correction_type multi-scan
_exptl_absorpt_process_details 'SADABS (Sheldrick, 2008)'
_exptl_crystal_colour Colorless
_exptl_crystal_density_diffrn 0.824
_exptl_crystal_density_meas ?
_exptl_crystal_density_method 'not measured'
_exptl_crystal_description Blocky
_exptl_crystal_F_000 4300
_exptl_crystal_size_max 0.10
_exptl_crystal_size_mid 0.10
_exptl_crystal_size_min 0.10
_platon_squeeze_details
;
;
_refine_diff_density_max 1.494
_refine_diff_density_min -1.618
_refine_diff_density_rms 0.134
_refine_ls_extinction_method none
_refine_ls_goodness_of_fit_ref 1.001
_refine_ls_hydrogen_treatment mixed
_refine_ls_matrix_type fullcycle
_refine_ls_number_parameters 174
_refine_ls_number_reflns 8775
_refine_ls_number_restraints 27
_refine_ls_restrained_S_all 0.999
_refine_ls_R_factor_all 0.2271
_refine_ls_R_factor_gt 0.1044
_refine_ls_shift/su_max 0.000
_refine_ls_shift/su_mean 0.000
_refine_ls_structure_factor_coef Fsqd
_refine_ls_weighting_details 'calc w=1/[\s^2^(Fo^2^)+(0.1000P)^2^+70.0000P] where P=(Fo^2^+2Fc^2^)/3'
_refine_ls_weighting_scheme calc
_refine_ls_wR_factor_gt 0.2475
_refine_ls_wR_factor_ref 0.2802
_reflns_number_gt 3463
_reflns_number_total 8775
_reflns_threshold_expression >2sigma(I)
_cod_data_source_file ja512762r_si_006.cif
_cod_data_source_block aaa_pcn704_sq
_cod_depositor_comments
;
The following automatic conversions were performed:

'_symmetry_cell_setting' value 'Tetragonal' changed to 'tetragonal'
according to
/usr/data/users/saulius/crontab/automatic-downloads/rss-feeds/ACS/lib/dictionaries/cif_core.dic
dictionary named 'cif_core.dic' version 2.4.2 from 2011-04-26.

'_exptl_crystal_density_meas' value 'not measured' was changed to '?'
- the value is perceived as not measured.

Automatic conversion script
Id: cif_fix_values 3086 2015-02-26 13:12:21Z robertas 

 Adding full bibliography for 4123486--4123490.cif.
;
_cod_original_sg_symbol_H-M P4(2)/mnm
_cod_database_code 4123489

loop_
_symmetry_equiv_pos_as_xyz
'x, y, z'
'-y+1/2, x+1/2, z+1/2'
'-x, -y, z'
'y+1/2, -x+1/2, z+1/2'
'x+1/2, -y+1/2, -z+1/2'
'-x+1/2, y+1/2, -z+1/2'
'y, x, -z'
'-y, -x, -z'
'-x, -y, -z'
'y-1/2, -x-1/2, -z-1/2'
'x, y, -z'
'-y-1/2, x-1/2, -z-1/2'
'-x-1/2, y-1/2, z-1/2'
'x-1/2, -y-1/2, z-1/2'
'-y, -x, z'
'y, x, z'

loop_
_atom_site_label
_atom_site_type_symbol
_atom_site_fract_x
_atom_site_fract_y
_atom_site_fract_z
_atom_site_U_iso_or_equiv
_atom_site_adp_type
_atom_site_occupancy
_atom_site_symmetry_multiplicity
_atom_site_calc_flag
_atom_site_refinement_flags
Zr1 Zr 0.2740 0.7260 0.1198 0.034 Uani 1 2 d S
Zr2 Zr 0.2022 0.7978 -0.1192 0.033 Uani 1 2 d S
Zr3 Zr 0.1879 0.7106 0.0000 0.035 Uani 1 2 d S
O1 O 0.1564 0.8436 -0.0810 0.116 Uiso 1 2 d SD
O2 O 0.2142 0.7858 0.2649 0.059 Uani 1 2 d SD
O3 O 0.2628 0.7372 0.2633 0.058 Uani 1 2 d SD
O4 O 0.2496 0.6700 0.1730 0.066 Uani 1 1 d .
O5 O 0.1945 0.6594 0.0903 0.072 Uani 1 1 d .
O6 O 0.2128 0.3625 0.4108 0.062 Uani 1 1 d .
O1S O 0.2136 0.7364 0.1157 0.050 Uani 1 1 d .
H1SA H 0.2056 0.7286 0.1767 0.075 Uiso 0.50 1 d PR
O2S O 0.2984 0.7494 0.0000 0.066 Uani 1 2 d S
H2SA H 0.3244 0.7378 0.0000 0.099 Uiso 0.50 2 d SP
O4S O 0.3205 0.6795 0.0925 0.113 Uani 1 2 d S
H4SA H 0.3233 0.6767 0.0362 0.169 Uiso 0.50 2 calc SPR
O7 O 0.2743 0.3531 0.3281 0.105 Uani 1 1 d .
O3S O 0.1776 0.7710 0.0000 0.080 Uani 1 2 d S
H3SA H 0.1500 0.7744 0.0000 0.121 Uiso 0.50 2 d SP
C1 C 0.2229 0.6490 0.1460 0.171 Uani 1 1 d .
C2 C 0.2223 0.6084 0.1790 0.171 Uani 1 1 d G
C3 C 0.2498 0.5955 0.2416 0.171 Uani 1 1 d G
H3A H 0.2671 0.6138 0.2699 0.206 Uiso 1 1 d R
C4 C 0.2522 0.5562 0.2631 0.171 Uani 1 1 d G
H4A H 0.2711 0.5473 0.3063 0.206 Uiso 1 1 d R
C5 C 0.2271 0.5297 0.2222 0.171 Uani 1 1 d G
C6 C 0.1996 0.5426 0.1596 0.171 Uani 1 1 d G
C7 C 0.1972 0.5819 0.1381 0.171 Uani 1 1 d G
H7A H 0.1783 0.5908 0.0949 0.206 Uiso 1 1 d R
C8 C 0.1693 0.5111 0.1066 0.171 Uani 1 1 d .
H8A H 0.1525 0.5252 0.0662 0.257 Uiso 1 1 d R
H8B H 0.1843 0.4926 0.0725 0.257 Uiso 1 1 d R
H8C H 0.1539 0.4976 0.1511 0.257 Uiso 1 1 d R
C9 C 0.2298 0.4889 0.2507 0.188 Uani 1 1 d G
C10 C 0.2583 0.4644 0.2153 0.188 Uani 1 1 d G
H10A H 0.2752 0.4735 0.1681 0.226 Uiso 1 1 d R
C11 C 0.2621 0.4267 0.2483 0.188 Uani 1 1 d G
H11A H 0.2818 0.4098 0.2238 0.226 Uiso 1 1 d R
C12 C 0.2375 0.4134 0.3167 0.188 Uani 1 1 d G
C13 C 0.2091 0.4379 0.3521 0.188 Uani 1 1 d G
H13A H 0.1921 0.4287 0.3993 0.226 Uiso 1 1 d R
C14 C 0.2052 0.4756 0.3191 0.188 Uani 1 1 d G
C16 C 0.1799 0.5033 0.3908 0.188 Uani 1 1 d .
H16A H 0.1652 0.4870 0.4313 0.282 Uiso 1 1 d R
H16B H 0.1974 0.5192 0.4254 0.282 Uiso 1 1 d R
H16C H 0.1624 0.5196 0.3571 0.282 Uiso 1 1 d R
C15 C 0.2409 0.3733 0.3541 0.188 Uani 1 1 d .
C21 C 0.2386 0.7614 0.3060 0.111 Uani 1 2 d SD
C22 C 0.2627 0.7373 0.4610 0.111 Uani 0.50 2 d SPD
C23 C 0.2389 0.7611 0.4085 0.111 Uani 1 2 d SD
C24 C 0.2132 0.7868 0.4503 0.111 Uani 1 2 d SD
H24A H 0.1965 0.8035 0.4158 0.133 Uiso 1 2 d SR
C25 C 0.2609 0.7391 0.5553 0.111 Uani 0.50 2 d SPD
H25A H 0.2773 0.7227 0.5914 0.133 Uiso 0.50 2 d SPR
N1 N 0.2887 0.7113 0.4155 0.111 Uani 0.50 2 d SPD
H1A H 0.2894 0.7106 0.3544 0.133 Uiso 0.50 2 d SPR
H1B H 0.3044 0.6956 0.4480 0.133 Uiso 0.50 2 d SPR
C31 C 0.1467 0.8533 0.0000 0.131 Uiso 1 4 d SD
C32 C 0.1157 0.8843 0.0000 0.107 Uani 1 4 d SD
C33 C 0.1014 0.8986 -0.0819 0.107 Uani 1 2 d SD
H33A H 0.1113 0.8887 -0.1384 0.128 Uiso 1 2 d SR
C34 C 0.0728 0.9272 -0.0819 0.107 Uani 1 2 d SD
H34A H 0.0629 0.9371 -0.1384 0.128 Uiso 1 2 d SR
C35 C 0.0585 0.9416 0.0000 0.107 Uani 1 4 d SD
C36 C 0.0274 0.9726 0.0000 0.107 Uani 1 4 d SD
C37 C 0.0137 0.9863 -0.0829 0.151 Uiso 0.50 2 d SPD
C38 C -0.0149 1.0149 -0.0851 0.151 Uiso 0.50 2 d SPD
H38A H -0.0252 1.0252 -0.1407 0.181 Uiso 0.50 2 d SPR
O55 O 0.0288 0.9712 -0.1663 0.400 Uiso 0.50 2 d SP
C56 C 0.0095 0.9905 -0.2398 0.400 Uiso 0.50 2 d SP
H56A H 0.0193 0.9808 -0.2965 0.600 Uiso 0.50 2 d SPR
H56B H -0.0180 0.9820 -0.2360 0.600 Uiso 0.50 2 d SPR
H56C H 0.0143 1.0143 -0.2360 0.600 Uiso 0.50 2 d SPR

loop_
_atom_site_aniso_label
_atom_site_aniso_U_11
_atom_site_aniso_U_22
_atom_site_aniso_U_33
_atom_site_aniso_U_23
_atom_site_aniso_U_13
_atom_site_aniso_U_12
Zr1 0.038 0.038 0.027 0.002 -0.002 0.007
Zr2 0.036 0.036 0.028 0.003 -0.003 0.006
Zr3 0.037 0.029 0.038 0.000 0.000 -0.001
O2 0.065 0.065 0.046 -0.007 0.007 0.012
O3 0.072 0.072 0.028 0.011 -0.011 0.004
O4 0.104 0.046 0.047 0.030 0.002 0.000
O5 0.095 0.038 0.082 0.007 0.033 -0.019
O6 0.078 0.037 0.069 0.016 -0.017 -0.010
O1S 0.050 0.050 0.050 0.000 0.000 0.000
O2S 0.119 0.022 0.057 0.000 0.000 -0.017
O4S 0.104 0.104 0.130 -0.013 0.013 0.036
O7 0.158 0.041 0.116 0.002 -0.077 0.001
O3S 0.195 0.027 0.019 0.000 0.000 0.003
C1 0.240 0.071 0.203 0.048 -0.076 -0.014
C2 0.240 0.071 0.203 0.048 -0.076 -0.014
C3 0.240 0.071 0.203 0.048 -0.076 -0.014
C4 0.240 0.071 0.203 0.048 -0.076 -0.014
C5 0.240 0.071 0.203 0.048 -0.076 -0.014
C6 0.240 0.071 0.203 0.048 -0.076 -0.014
C7 0.240 0.071 0.203 0.048 -0.076 -0.014
C8 0.240 0.071 0.203 0.048 -0.076 -0.014
C9 0.262 0.071 0.232 0.050 0.018 0.050
C10 0.262 0.071 0.232 0.050 0.018 0.050
C11 0.262 0.071 0.232 0.050 0.018 0.050
C12 0.262 0.071 0.232 0.050 0.018 0.050
C13 0.262 0.071 0.232 0.050 0.018 0.050
C14 0.262 0.071 0.232 0.050 0.018 0.050
C16 0.262 0.071 0.232 0.050 0.018 0.050
C15 0.262 0.071 0.232 0.050 0.018 0.050
C21 0.152 0.152 0.030 -0.008 0.008 0.086
C22 0.152 0.152 0.030 -0.008 0.008 0.086
C23 0.152 0.152 0.030 -0.008 0.008 0.086
C24 0.152 0.152 0.030 -0.008 0.008 0.086
C25 0.152 0.152 0.030 -0.008 0.008 0.086
N1 0.152 0.152 0.030 -0.008 0.008 0.086
C32 0.131 0.131 0.058 0.000 0.000 -0.062
C33 0.131 0.131 0.058 0.000 0.000 -0.062
C34 0.131 0.131 0.058 0.000 0.000 -0.062
C35 0.131 0.131 0.058 0.000 0.000 -0.062
C36 0.131 0.131 0.058 0.000 0.000 -0.062

loop_
_atom_type_symbol
_atom_type_description
_atom_type_scat_dispersion_real
_atom_type_scat_dispersion_imag
_atom_type_scat_source
Zr Zr -2.9673 0.5597 'International Tables Vol C Tables 4.2.6.8 and 6.1.1.4'
C C 0.0033 0.0016 'International Tables Vol C Tables 4.2.6.8 and 6.1.1.4'
O O 0.0106 0.0060 'International Tables Vol C Tables 4.2.6.8 and 6.1.1.4'
N N 0.0061 0.0033 'International Tables Vol C Tables 4.2.6.8 and 6.1.1.4'
H H 0.0000 0.0000 'International Tables Vol C Tables 4.2.6.8 and 6.1.1.4'

loop_
_geom_angle_atom_site_label_1
_geom_angle_atom_site_label_2
_geom_angle_atom_site_label_3
_geom_angle
_geom_angle_site_symmetry_1
_geom_angle_site_symmetry_3
O1S Zr1 O1S 70.4 15_665 .
O1S Zr1 O2S 107.6 15_665 15_665
O1S Zr1 O2S 70.6 . 15_665
O1S Zr1 O2S 70.6 15_665 .
O1S Zr1 O2S 107.6 . .
O2S Zr1 O2S 66.8 15_665 .
O1S Zr1 O3 79.8 15_665 .
O1S Zr1 O3 79.8 . .
O2S Zr1 O3 144.2 15_665 .
O2S Zr1 O3 144.2 . .
O1S Zr1 O4 77.7 15_665 15_665
O1S Zr1 O4 142.4 . 15_665
O2S Zr1 O4 140.2 15_665 15_665
O2S Zr1 O4 78.9 . 15_665
O3 Zr1 O4 75.4 . 15_665
O1S Zr1 O4 142.4 15_665 .
O1S Zr1 O4 77.7 . .
O2S Zr1 O4 78.9 15_665 .
O2S Zr1 O4 140.2 . .
O3 Zr1 O4 75.4 . .
O4 Zr1 O4 121.4 15_665 .
O1S Zr1 O4S 143.0 15_665 .
O1S Zr1 O4S 143.0 . .
O2S Zr1 O4S 81.0 15_665 .
O2S Zr1 O4S 81.0 . .
O3 Zr1 O4S 114.6 . .
O4 Zr1 O4S 74.0 15_665 .
O4 Zr1 O4S 74.0 . .
O1S Zr1 Zr3 89.4 15_665 .
O1S Zr1 Zr3 34.4 . .
O2S Zr1 Zr3 36.3 15_665 .
O2S Zr1 Zr3 88.4 . .
O3 Zr1 Zr3 111.4 . .
O4 Zr1 Zr3 164.3 15_665 .
O4 Zr1 Zr3 74.3 . .
O4S Zr1 Zr3 113.4 . .
O1S Zr1 Zr3 34.4 15_665 15_665
O1S Zr1 Zr3 89.4 . 15_665
O2S Zr1 Zr3 88.4 15_665 15_665
O2S Zr1 Zr3 36.3 . 15_665
O3 Zr1 Zr3 111.4 . 15_665
O4 Zr1 Zr3 74.3 15_665 15_665
O4 Zr1 Zr3 164.3 . 15_665
O4S Zr1 Zr3 113.4 . 15_665
Zr3 Zr1 Zr3 90.1 . 15_665
O1S Zr1 Zr2 35.2 15_665 11
O1S Zr1 Zr2 35.2 . 11
O2S Zr1 Zr2 90.5 15_665 11
O2S Zr1 Zr2 90.5 . 11
O3 Zr1 Zr2 75.6 . 11
O4 Zr1 Zr2 110.1 15_665 11
O4 Zr1 Zr2 110.1 . 11
O4S Zr1 Zr2 169.8 . 11
Zr3 Zr1 Zr2 60.3 . 11
Zr3 Zr1 Zr2 60.3 15_665 11
O1S Zr1 Zr1 88.4 15_665 11
O1S Zr1 Zr1 88.4 . 11
O2S Zr1 Zr1 33.4 15_665 11
O2S Zr1 Zr1 33.4 . 11
O3 Zr1 Zr1 165.5 . 11
O4 Zr1 Zr1 110.5 15_665 11
O4 Zr1 Zr1 110.5 . 11
O4S Zr1 Zr1 79.9 . 11
Zr3 Zr1 Zr1 59.6 . 11
Zr3 Zr1 Zr1 59.6 15_665 11
Zr2 Zr1 Zr1 89.8 11 11
O1S Zr2 O1S 69.0 8_665 11
O1S Zr2 O3S 68.4 8_665 15_665
O1S Zr2 O3S 106.8 11 15_665
O1S Zr2 O3S 106.8 8_665 .
O1S Zr2 O3S 68.4 11 .
O3S Zr2 O3S 70.9 15_665 .
O1S Zr2 O7 142.0 8_665 2_554
O1S Zr2 O7 78.8 11 2_554
O3S Zr2 O7 143.0 15_665 2_554
O3S Zr2 O7 78.0 . 2_554
O1S Zr2 O7 78.8 8_665 13_665
O1S Zr2 O7 142.0 11 13_665
O3S Zr2 O7 78.0 15_665 13_665
O3S Zr2 O7 143.0 . 13_665
O7 Zr2 O7 120.4 2_554 13_665
O1S Zr2 O2 78.9 8_665 11
O1S Zr2 O2 78.9 11 11
O3S Zr2 O2 141.2 15_665 11
O3S Zr2 O2 141.2 . 11
O7 Zr2 O2 75.6 2_554 11
O7 Zr2 O2 75.6 13_665 11
O1S Zr2 O1 142.5 8_665 .
O1S Zr2 O1 142.5 11 .
O3S Zr2 O1 79.9 15_665 .
O3S Zr2 O1 79.9 . .
O7 Zr2 O1 75.3 2_554 .
O7 Zr2 O1 75.3 13_665 .
O2 Zr2 O1 119.3 11 .
O1S Zr2 Zr1 34.5 8_665 11
O1S Zr2 Zr1 34.5 11 11
O3S Zr2 Zr1 88.7 15_665 11
O3S Zr2 Zr1 88.7 . 11
O7 Zr2 Zr1 110.5 2_554 11
O7 Zr2 Zr1 110.5 13_665 11
O2 Zr2 Zr1 74.7 11 11
O1 Zr2 Zr1 166.0 . 11
O1S Zr2 Zr3 88.3 8_665 .
O1S Zr2 Zr3 34.3 11 .
O3S Zr2 Zr3 89.3 15_665 .
O3S Zr2 Zr3 34.1 . .
O7 Zr2 Zr3 75.1 2_554 .
O7 Zr2 Zr3 164.5 13_665 .
O2 Zr2 Zr3 110.5 11 .
O1 Zr2 Zr3 111.5 . .
Zr1 Zr2 Zr3 59.8 11 .
O1S Zr2 Zr3 34.3 8_665 15_665
O1S Zr2 Zr3 88.3 11 15_665
O3S Zr2 Zr3 34.1 15_665 15_665
O3S Zr2 Zr3 89.3 . 15_665
O7 Zr2 Zr3 164.5 2_554 15_665
O7 Zr2 Zr3 75.1 13_665 15_665
O2 Zr2 Zr3 110.5 11 15_665
O1 Zr2 Zr3 111.5 . 15_665
Zr1 Zr2 Zr3 59.8 11 15_665
Zr3 Zr2 Zr3 89.4 . 15_665
O1S Zr2 Zr2 88.6 8_665 11
O1S Zr2 Zr2 88.6 11 11
O3S Zr2 Zr2 35.5 15_665 11
O3S Zr2 Zr2 35.5 . 11
O7 Zr2 Zr2 110.6 2_554 11
O7 Zr2 Zr2 110.6 13_665 11
O2 Zr2 Zr2 164.8 11 11
O1 Zr2 Zr2 75.8 . 11
Zr1 Zr2 Zr2 90.2 11 11
Zr3 Zr2 Zr2 60.0 . 11
Zr3 Zr2 Zr2 60.0 15_665 11
O3S Zr3 O1S 69.9 . 11
O3S Zr3 O1S 69.9 . .
O1S Zr3 O1S 107.4 11 .
O3S Zr3 O6 80.4 . 2_554
O1S Zr3 O6 80.3 11 2_554
O1S Zr3 O6 143.7 . 2_554
O3S Zr3 O6 80.4 . 12_666
O1S Zr3 O6 143.7 11 12_666
O1S Zr3 O6 80.3 . 12_666
O6 Zr3 O6 74.4 2_554 12_666
O3S Zr3 O2S 107.9 . 15_665
O1S Zr3 O2S 69.2 11 15_665
O1S Zr3 O2S 69.2 . 15_665
O6 Zr3 O2S 142.4 2_554 15_665
O6 Zr3 O2S 142.4 12_666 15_665
O3S Zr3 O5 143.1 . 11
O1S Zr3 O5 78.8 11 11
O1S Zr3 O5 140.5 . 11
O6 Zr3 O5 75.4 2_554 11
O6 Zr3 O5 118.1 12_666 11
O2S Zr3 O5 77.5 15_665 11
O3S Zr3 O5 143.1 . .
O1S Zr3 O5 140.5 11 .
O1S Zr3 O5 78.8 . .
O6 Zr3 O5 118.1 2_554 .
O6 Zr3 O5 75.4 12_666 .
O2S Zr3 O5 77.5 15_665 .
O5 Zr3 O5 73.6 11 .
O3S Zr3 Zr1 89.6 . .
O1S Zr3 Zr1 89.4 11 .
O1S Zr3 Zr1 34.3 . .
O6 Zr3 Zr1 167.6 2_554 .
O6 Zr3 Zr1 111.4 12_666 .
O2S Zr3 Zr1 35.0 15_665 .
O5 Zr3 Zr1 109.6 11 .
O5 Zr3 Zr1 74.3 . .
O3S Zr3 Zr1 89.6 . 11
O1S Zr3 Zr1 34.3 11 11
O1S Zr3 Zr1 89.4 . 11
O6 Zr3 Zr1 111.4 2_554 11
O6 Zr3 Zr1 167.6 12_666 11
O2S Zr3 Zr1 35.0 15_665 11
O5 Zr3 Zr1 74.3 11 11
O5 Zr3 Zr1 109.6 . 11
Zr1 Zr3 Zr1 60.8 . 11
O3S Zr3 Zr2 35.0 . .
O1S Zr3 Zr2 34.9 11 .
O1S Zr3 Zr2 89.2 . .
O6 Zr3 Zr2 77.3 2_554 .
O6 Zr3 Zr2 112.7 12_666 .
O2S Zr3 Zr2 89.0 15_665 .
O5 Zr3 Zr2 111.3 11 .
O5 Zr3 Zr2 164.5 . .
Zr1 Zr3 Zr2 90.2 . .
Zr1 Zr3 Zr2 59.9 11 .
O3S Zr3 Zr2 35.0 . 11
O1S Zr3 Zr2 89.2 11 11
O1S Zr3 Zr2 34.9 . 11
O6 Zr3 Zr2 112.7 2_554 11
O6 Zr3 Zr2 77.3 12_666 11
O2S Zr3 Zr2 89.0 15_665 11
O5 Zr3 Zr2 164.5 11 11
O5 Zr3 Zr2 111.3 . 11
Zr1 Zr3 Zr2 59.9 . 11
Zr1 Zr3 Zr2 90.2 11 11
Zr2 Zr3 Zr2 60.0 . 11
C31 O1 Zr2 125.7 . .
C21 O2 Zr2 132.2 . 11
C21 O3 Zr1 132.7 . .
C1 O4 Zr1 132.0 . .
C1 O5 Zr3 131.5 . .
C15 O6 Zr3 128.7 . 10_566
Zr1 O1S Zr3 111.4 . .
Zr1 O1S Zr2 110.2 . 11
Zr3 O1S Zr2 110.8 . 11
Zr1 O1S H1SA 101.7 . .
Zr3 O1S H1SA 120.5 . .
Zr2 O1S H1SA 101.4 11 .
Zr1 O2S Zr1 113.2 11 .
Zr1 O2S Zr3 108.7 11 15_665
Zr1 O2S Zr3 108.7 . 15_665
Zr1 O2S H2SA 101.9 11 .
Zr1 O2S H2SA 101.9 . .
Zr3 O2S H2SA 122.4 15_665 .
Zr1 O4S H4SA 109.5 . .
C15 O7 Zr2 129.2 . 4_455
Zr3 O3S Zr2 110.8 . 11
Zr3 O3S Zr2 110.8 . .
Zr2 O3S Zr2 109.0 11 .
Zr3 O3S H3SA 106.6 . .
Zr2 O3S H3SA 109.7 11 .
Zr2 O3S H3SA 109.7 . .
O4 C1 O5 126.1 . .
O4 C1 C2 117.2 . .
O5 C1 C2 116.6 . .
C3 C2 C7 120.0 . .
C3 C2 C1 120.5 . .
C7 C2 C1 118.9 . .
C4 C3 C2 120.0 . .
C4 C3 H3A 120.0 . .
C2 C3 H3A 120.0 . .
C3 C4 C5 120.0 . .
C3 C4 H4A 120.0 . .
C5 C4 H4A 120.0 . .
C6 C5 C4 120.0 . .
C6 C5 C9 122.4 . .
C4 C5 C9 117.5 . .
C5 C6 C7 120.0 . .
C5 C6 C8 121.3 . .
C7 C6 C8 118.7 . .
C6 C7 C2 120.0 . .
C6 C7 H7A 120.0 . .
C2 C7 H7A 120.0 . .
C6 C8 H8A 109.5 . .
C6 C8 H8B 109.5 . .
H8A C8 H8B 109.5 . .
C6 C8 H8C 109.5 . .
H8A C8 H8C 109.5 . .
H8B C8 H8C 109.5 . .
C10 C9 C14 120.0 . .
C10 C9 C5 121.1 . .
C14 C9 C5 118.8 . .
C11 C10 C9 120.0 . .
C11 C10 H10A 120.0 . .
C9 C10 H10A 120.0 . .
C10 C11 C12 120.0 . .
C10 C11 H11A 120.0 . .
C12 C11 H11A 120.0 . .
C11 C12 C13 120.0 . .
C11 C12 C15 121.6 . .
C13 C12 C15 118.4 . .
C14 C13 C12 120.0 . .
C14 C13 H13A 120.0 . .
C12 C13 H13A 120.0 . .
C13 C14 C9 120.0 . .
C13 C14 C16 111.1 . .
C9 C14 C16 126.1 . .
C14 C16 H16A 109.5 . .
C14 C16 H16B 109.5 . .
H16A C16 H16B 109.5 . .
C14 C16 H16C 109.5 . .
H16A C16 H16C 109.5 . .
H16B C16 H16C 109.5 . .
O6 C15 O7 129.2 . .
O6 C15 C12 115.7 . .
O7 C15 C12 115.0 . .
O2 C21 O3 124.8 . .
O2 C21 C23 117.6 . .
O3 C21 C23 117.5 . .
C25 C22 C22 159.4 11_556 11_556
C25 C22 C25 155.7 11_556 .
C22 C22 C25 3.7 11_556 .
C25 C22 C23 35.7 11_556 .
C22 C22 C23 123.7 11_556 .
C25 C22 C23 120.0 . .
C25 C22 N1 82.7 11_556 .
C22 C22 N1 117.9 11_556 .
C25 C22 N1 121.6 . .
C23 C22 N1 118.4 . .
C25 C23 C24 127.2 11_556 .
C25 C23 C22 7.2 11_556 .
C24 C23 C22 120.0 . .
C25 C23 C21 117.1 11_556 .
C24 C23 C21 115.7 . .
C22 C23 C21 124.3 . .
C23 C24 C24 116.2 . 11_556
C23 C24 H24A 121.9 . .
C24 C24 H24A 121.9 11_556 .
C22 C25 C23 137.1 11_556 11_556
C22 C25 C22 16.9 11_556 .
C23 C25 C22 120.2 11_556 .
C22 C25 N1 87.0 11_556 11_556
C23 C25 N1 135.9 11_556 11_556
C22 C25 N1 103.9 . 11_556
C22 C25 C25 20.6 11_556 11_556
C23 C25 C25 116.5 11_556 11_556
C22 C25 C25 3.7 . 11_556
N1 C25 C25 107.6 11_556 11_556
C22 C25 H25A 103.0 11_556 .
C23 C25 H25A 119.9 11_556 .
C22 C25 H25A 119.9 . .
N1 C25 H25A 16.0 11_556 .
C25 C25 H25A 123.6 11_556 .
C25 N1 C22 10.3 11_556 .
C25 N1 H1A 109.7 11_556 .
C22 N1 H1A 120.0 . .
C25 N1 H1B 130.3 11_556 .
C22 N1 H1B 120.0 . .
H1A N1 H1B 120.0 . .
O1 C31 O1 137.0 11 .
O1 C31 C32 111.5 11 .
O1 C31 C32 111.5 . .
C33 C32 C33 120.0 8_665 .
C33 C32 C31 120.0 8_665 .
C33 C32 C31 120.0 . .
C32 C33 C34 120.0 . .
C32 C33 H33A 120.0 . .
C34 C33 H33A 120.0 . .
C35 C34 C33 120.0 . .
C35 C34 H34A 120.0 . .
C33 C34 H34A 120.0 . .
C34 C35 C34 120.0 8_665 .
C34 C35 C36 120.0 8_665 .
C34 C35 C36 120.0 . .
C37 C36 C38 2.9 . 3_575
C37 C36 C38 125.4 . 9_575
C38 C36 C38 128.3 3_575 9_575
C37 C36 C37 122.6 . 11
C38 C36 C37 125.4 3_575 11
C38 C36 C37 2.9 9_575 11
C37 C36 C35 118.7 . .
C38 C36 C35 115.8 3_575 .
C38 C36 C35 115.8 9_575 .
C37 C36 C35 118.7 11 .
C38 C37 C37 152.7 3_575 3_575
C38 C37 C38 151.3 3_575 .
C37 C37 C38 1.3 3_575 .
C38 C37 C36 88.6 3_575 .
C37 C37 C36 118.7 3_575 .
C38 C37 C36 120.0 . .
C38 C37 O55 31.7 3_575 .
C37 C37 O55 121.0 3_575 .
C38 C37 O55 119.6 . .
C36 C37 O55 120.3 . .
C37 C38 O55 146.7 3_575 3_575
C37 C38 C37 25.9 3_575 .
O55 C38 C37 120.8 3_575 .
C37 C38 C36 88.6 3_575 3_575
O55 C38 C36 124.7 3_575 3_575
C37 C38 C36 114.5 . 3_575
C37 C38 C38 27.2 3_575 3_575
O55 C38 C38 119.4 3_575 3_575
C37 C38 C38 1.3 . 3_575
C36 C38 C38 115.8 3_575 3_575
C37 C38 H38A 148.6 3_575 .
O55 C38 H38A 2.0 3_575 .
C37 C38 H38A 122.7 . .
C36 C38 H38A 122.7 3_575 .
C38 C38 H38A 121.4 3_575 .
C38 O55 C37 1.5 3_575 .
C38 O55 C56 109.6 3_575 .
C37 O55 C56 108.1 . .
C56 C56 O55 131.0 3_575 .
C56 C56 H56A 119.6 3_575 .
O55 C56 H56A 109.5 . .
C56 C56 H56B 62.2 3_575 .
O55 C56 H56B 105.3 . .
H56A C56 H56B 106.2 . .
C56 C56 H56C 56.4 3_575 .
O55 C56 H56C 108.2 . .
H56A C56 H56C 109.3 . .
H56B C56 H56C 118.2 . .

loop_
_geom_bond_atom_site_label_1
_geom_bond_atom_site_label_2
_geom_bond_distance
_geom_bond_site_symmetry_2
Zr1 O1S 2.1074 15_665
Zr1 O1S 2.1074 .
Zr1 O2S 2.1115 15_665
Zr1 O2S 2.1115 .
Zr1 O3 2.1801 .
Zr1 O4 2.2397 15_665
Zr1 O4 2.2397 .
Zr1 O4S 2.2929 .
Zr1 Zr3 3.4851 .
Zr1 Zr3 3.4851 15_665
Zr1 Zr2 3.4886 11
Zr1 Zr1 3.5251 11
Zr2 O1S 2.1451 8_665
Zr2 O1S 2.1451 11
Zr2 O3S 2.1522 15_665
Zr2 O3S 2.1523 .
Zr2 O7 2.2042 2_554
Zr2 O7 2.2042 13_665
Zr2 O2 2.2206 11
Zr2 O1 2.2962 .
Zr2 Zr1 3.4886 11
Zr2 Zr3 3.5036 .
Zr2 Zr3 3.5036 15_665
Zr2 Zr2 3.5054 11
Zr3 O3S 2.1034 .
Zr3 O1S 2.1122 11
Zr3 O1S 2.1122 .
Zr3 O6 2.1724 2_554
Zr3 O6 2.1724 12_666
Zr3 O2S 2.1766 15_665
Zr3 O5 2.2161 11
Zr3 O5 2.2162 .
Zr3 Zr1 3.4851 11
Zr3 Zr2 3.5037 11
O1 C31 1.2799 .
O2 C21 1.3310 .
O2 Zr2 2.2207 11
O3 C21 1.3326 .
O4 C1 1.2310 .
O5 C1 1.3237 .
O6 C15 1.3277 .
O6 Zr3 2.1724 10_566
O1S Zr2 2.1451 11
O1S H1SA 0.9760 .
O2S Zr1 2.1115 11
O2S Zr3 2.1766 15_665
O2S H2SA 0.9759 .
O4S H4SA 0.8400 .
O7 C15 1.3949 .
O7 Zr2 2.2042 4_455
O3S Zr2 2.1523 11
O3S H3SA 0.9566 .
C1 C2 1.4777 .
C2 C3 1.3900 .
C2 C7 1.3900 .
C3 C4 1.3900 .
C3 H3A 0.9602 .
C4 C5 1.3900 .
C4 H4A 0.9599 .
C5 C6 1.3900 .
C5 C9 1.4681 .
C6 C7 1.3900 .
C6 C8 1.6921 .
C7 H7A 0.9600 .
C8 H8A 0.9600 .
C8 H8B 0.9600 .
C8 H8C 0.9601 .
C9 C10 1.3900 .
C9 C14 1.3900 .
C10 C11 1.3900 .
C10 H10A 0.9600 .
C11 C12 1.3900 .
C11 H11A 0.9600 .
C12 C13 1.3900 .
C12 C15 1.4902 .
C13 C14 1.3900 .
C13 H13A 0.9601 .
C14 C16 1.6666 .
C16 H16A 0.9600 .
C16 H16B 0.9600 .
C16 H16C 0.9601 .
C21 C23 1.5079 .
C22 C25 0.2558 11_556
C22 C22 1.1477 11_556
C22 C25 1.3901 .
C22 C23 1.3903 .
C22 N1 1.4301 .
C23 C25 1.1919 11_556
C23 C24 1.3898 .
C24 C24 1.4628 11_556
C24 H24A 0.9599 .
C25 C22 0.2559 11_556
C25 C23 1.1920 11_556
C25 N1 1.4203 11_556
C25 C25 1.6266 11_556
C25 H25A 0.9599 .
N1 C25 1.4204 11_556
N1 H1A 0.9000 .
N1 H1B 0.9000 .
C31 O1 1.2798 11
C31 C32 1.5079 .
C32 C33 1.3903 8_665
C32 C33 1.3903 .
C33 C34 1.3903 .
C33 H33A 0.9600 .
C34 C35 1.3903 .
C34 H34A 0.9600 .
C35 C34 1.3903 8_665
C35 C36 1.5079 .
C36 C37 1.3900 .
C36 C38 1.3901 3_575
C36 C38 1.3901 9_575
C36 C37 1.3901 11
C37 C38 0.0699 3_575
C37 C37 1.3270 3_575
C37 C38 1.3897 .
C37 O55 1.4313 .
C38 C37 0.0701 3_575
C38 O55 1.3723 3_575
C38 C36 1.3900 3_575
C38 C38 1.4515 3_575
C38 H38A 0.9599 .
O55 C38 1.3723 3_575
O55 C56 1.4313 .
C56 C56 0.9229 3_575
C56 H56A 0.9601 .
C56 H56B 0.9899 .
C56 H56C 0.8350 .

loop_
_platon_squeeze_void_nr
_platon_squeeze_void_average_x
_platon_squeeze_void_average_y
_platon_squeeze_void_average_z
_platon_squeeze_void_volume
_platon_squeeze_void_count_electrons
_platon_squeeze_void_content
1 -0.007 -0.005 0.381 10866 4976 ' '
